data_2234159
loop_
_publ_author_name
'Li, Liang'
'Dai, Yiqiang'
'Jin, Yun'
'Yang, Huai'
'Yang, Zhou'

_publ_section_title
;
 4-{2-[4-(Dimethylamino)phenyl]ethenyl}-1-methylpyridinium
 4-nitrobenzenesulfonate
;
_journal_issue 4
_journal_name_full 'Acta Crystallographica Section E'
_journal_page_first o994
_journal_paper_doi 10.1107/S1600536812009300
_journal_volume 68
_journal_year 2012
_chemical_formula_iupac 'C16 H19 N2 +, C6 H4 N O5 S -'
_chemical_formula_moiety 'C16 H19 N2, C6 H4 N O5 S'
_chemical_formula_sum 'C22 H23 N3 O5 S'
_chemical_formula_weight 441.49
_chemical_name_systematic
;
4-{2-[4-(Dimethylamino)phenyl]ethenyl}-1-methylpyridinium
4-nitrobenzenesulfonate
;
_space_group_IT_number 14
_symmetry_cell_setting monoclinic
_symmetry_space_group_name_Hall '-P 2ybc'
_symmetry_space_group_name_H-M 'P 1 21/c 1'
_atom_sites_solution_hydrogens geom
_atom_sites_solution_primary direct
_atom_sites_solution_secondary difmap
_audit_creation_method SHELXL-97
_cell_angle_alpha 90.00
_cell_angle_beta 96.77(3)
_cell_angle_gamma 90.00
_cell_formula_units_Z 8
_cell_length_a 18.901(3)
_cell_length_b 6.4504(10)
_cell_length_c 34.222(6)
_cell_measurement_reflns_used 11440
_cell_measurement_temperature 173(2)
_cell_measurement_theta_max 27.4826
_cell_measurement_theta_min 1.1984
_cell_volume 4143.2(12)
_computing_cell_refinement 'CrystalClear (Rigaku, 2008)'
_computing_data_collection 'CrystalClear (Rigaku, 2008)'
_computing_data_reduction 'CrystalClear (Rigaku, 2008)'
_computing_molecular_graphics
;
Mercury (Macrae <i>et al.</i>, 2006)
;
_computing_publication_material 'SHELXL97 (Sheldrick, 2008)'
_computing_structure_refinement 'SHELXL97 (Sheldrick, 2008)'
_computing_structure_solution 'SHELXS97 (Sheldrick, 2008)'
_diffrn_ambient_temperature 173(2)
_diffrn_detector_area_resol_mean 28.5714
_diffrn_measured_fraction_theta_full 0.994
_diffrn_measured_fraction_theta_max 0.994
_diffrn_measurement_device_type 'Rigaku Saturn 724+'
_diffrn_measurement_method '\w scans at fixed \c = 45\%'
_diffrn_radiation_monochromator Confocal
_diffrn_radiation_source 'Rotating Anode'
_diffrn_radiation_type MoK\a
_diffrn_radiation_wavelength 0.71073
_diffrn_reflns_av_R_equivalents 0.0475
_diffrn_reflns_av_sigmaI/netI 0.0548
_diffrn_reflns_limit_h_max 24
_diffrn_reflns_limit_h_min -23
_diffrn_reflns_limit_k_max 4
_diffrn_reflns_limit_k_min -8
_diffrn_reflns_limit_l_max 44
_diffrn_reflns_limit_l_min -42
_diffrn_reflns_number 20075
_diffrn_reflns_theta_full 27.47
_diffrn_reflns_theta_max 27.47
_diffrn_reflns_theta_min 1.08
_exptl_absorpt_coefficient_mu 0.197
_exptl_absorpt_correction_T_max 1.0000
_exptl_absorpt_correction_T_min 0.7523
_exptl_absorpt_correction_type multi-scan
_exptl_absorpt_process_details '(CrystalClear; Rigaku, 2008)'
_exptl_crystal_colour red
_exptl_crystal_density_diffrn 1.416
_exptl_crystal_density_method 'not measured'
_exptl_crystal_description block
_exptl_crystal_F_000 1856
_exptl_crystal_size_max 0.20
_exptl_crystal_size_mid 0.16
_exptl_crystal_size_min 0.13
_refine_diff_density_max 0.419
_refine_diff_density_min -0.317
_refine_ls_extinction_method none
_refine_ls_goodness_of_fit_ref 1.148
_refine_ls_hydrogen_treatment constr
_refine_ls_matrix_type full
_refine_ls_number_parameters 593
_refine_ls_number_reflns 9459
_refine_ls_number_restraints 69
_refine_ls_restrained_S_all 1.165
_refine_ls_R_factor_all 0.0928
_refine_ls_R_factor_gt 0.0749
_refine_ls_shift/su_max 0.000
_refine_ls_shift/su_mean 0.000
_refine_ls_structure_factor_coef Fsqd
_refine_ls_weighting_details 'calc w=1/[\s^2^(Fo^2^)+(0.0574P)^2^+2.7972P] where P=(Fo^2^+2Fc^2^)/3'
_refine_ls_weighting_scheme calc
_refine_ls_wR_factor_gt 0.1632
_refine_ls_wR_factor_ref 0.1760
_reflns_number_gt 7630
_reflns_number_total 9459
_reflns_threshold_expression >2sigma(I)
_cod_data_source_file ez2278.cif
_cod_data_source_block I
_cod_original_cell_volume 4143.1(12)
_cod_original_sg_symbol_H-M P21/c
_cod_database_code 2234159
_cod_database_fobs_code 2234159

loop_
_symmetry_equiv_pos_as_xyz
'x, y, z'
'-x, y+1/2, -z+1/2'
'-x, -y, -z'
'x, -y-1/2, z-1/2'

loop_
_atom_site_type_symbol
_atom_site_label
_atom_site_fract_x
_atom_site_fract_y
_atom_site_fract_z
_atom_site_U_iso_or_equiv
_atom_site_adp_type
_atom_site_calc_flag
_atom_site_refinement_flags
_atom_site_occupancy
_atom_site_symmetry_multiplicity
_atom_site_disorder_assembly
_atom_site_disorder_group
S S1 0.37863(3) 0.12715(9) 0.308633(19) 0.02941(17) Uani d . 1 1 . .
S S2 0.12093(4) 0.62094(10) 0.17599(2) 0.03390(18) Uani d D 1 1 . .
O O8 0.1528(6) 0.7557(9) 0.20680(16) 0.064(3) Uani d PDU 0.370(8) 1 A 1
O O9 0.0563(4) 0.526(2) 0.1802(3) 0.093(4) Uani d PDU 0.370(8) 1 A 1
O O10 0.1751(5) 0.4736(14) 0.1683(2) 0.062(3) Uani d PDU 0.370(8) 1 A 1
O O8' 0.0890(4) 0.7475(6) 0.20394(11) 0.0686(19) Uani d PDU 0.630(8) 1 A 2
O O9' 0.0757(3) 0.4454(6) 0.16520(14) 0.0523(13) Uani d PDU 0.630(8) 1 A 2
O O10' 0.1927(2) 0.5691(12) 0.1848(2) 0.087(2) Uani d PDU 0.630(8) 1 A 2
O O1 0.37877(13) 0.8246(4) 0.45206(7) 0.0559(6) Uani d . 1 1 . .
O O2 0.41484(16) 0.5583(4) 0.48663(7) 0.0702(8) Uani d . 1 1 . .
O O3 0.35623(16) 0.2650(3) 0.27682(6) 0.0636(7) Uani d . 1 1 . .
O O4 0.32662(14) -0.0268(4) 0.31472(7) 0.0609(7) Uani d . 1 1 . .
O O5 0.44820(12) 0.0429(4) 0.30699(8) 0.0669(8) Uani d . 1 1 . .
O O6 0.08242(19) 1.0636(4) -0.00120(7) 0.0840(10) Uani d . 1 1 . .
O O7 0.11956(14) 1.3255(3) 0.03349(7) 0.0550(6) Uani d . 1 1 . .
N N1 0.12972(12) 0.7625(3) 0.43882(7) 0.0346(5) Uani d . 1 1 . .
N N2 0.13677(14) -0.6462(3) 0.27136(6) 0.0357(5) Uani d . 1 1 . .
N N3 0.39469(14) 0.6409(4) 0.45540(7) 0.0416(6) Uani d . 1 1 . .
N N4 0.36366(12) 1.2762(3) 0.04493(7) 0.0345(5) Uani d . 1 1 . .
N N5 0.37284(14) -0.1338(3) 0.21319(6) 0.0378(6) Uani d . 1 1 . .
N N6 0.10301(14) 1.1431(4) 0.03000(7) 0.0415(6) Uani d . 1 1 . .
C C1 0.06152(15) 0.8609(4) 0.43954(9) 0.0396(7) Uani d . 1 1 . .
H H1A 0.0377 0.8733 0.4126 0.059 Uiso calc R 1 1 . .
H H1C 0.0683 0.9992 0.4512 0.059 Uiso calc R 1 1 . .
H H1B 0.0321 0.7771 0.4552 0.059 Uiso calc R 1 1 . .
C C2 0.19048(16) 0.8511(5) 0.46267(9) 0.0438(7) Uani d . 1 1 . .
H H2B 0.2083 0.7527 0.4833 0.066 Uiso calc R 1 1 . .
H H2C 0.1762 0.9800 0.4747 0.066 Uiso calc R 1 1 . .
H H2A 0.2282 0.8808 0.4461 0.066 Uiso calc R 1 1 . .
C C3 0.13599(13) 0.5801(4) 0.41936(7) 0.0276(5) Uani d . 1 1 . .
C C4 0.20215(14) 0.4821(4) 0.41864(8) 0.0357(6) Uani d . 1 1 . .
H H4 0.2434 0.5400 0.4332 0.043 Uiso calc R 1 1 . .
C C5 0.20844(15) 0.3036(4) 0.39728(8) 0.0371(6) Uani d . 1 1 . .
H H5 0.2542 0.2434 0.3970 0.045 Uiso calc R 1 1 . .
C C6 0.14965(14) 0.2081(4) 0.37603(7) 0.0287(5) Uani d . 1 1 . .
C C7 0.08349(14) 0.3022(4) 0.37776(7) 0.0294(5) Uani d . 1 1 . .
H H7 0.0421 0.2402 0.3641 0.035 Uiso calc R 1 1 . .
C C8 0.07638(13) 0.4817(4) 0.39858(8) 0.0307(6) Uani d . 1 1 . .
H H8 0.0304 0.5407 0.3990 0.037 Uiso calc R 1 1 . .
C C9 0.15916(14) 0.0206(4) 0.35363(8) 0.0306(6) Uani d . 1 1 . .
H H9 0.2068 -0.0242 0.3525 0.037 Uiso calc R 1 1 . .
C C10 0.10748(14) -0.0953(4) 0.33444(8) 0.0315(6) Uani d . 1 1 . .
H H10 0.0596 -0.0520 0.3352 0.038 Uiso calc R 1 1 . .
C C11 0.11937(14) -0.2824(4) 0.31252(7) 0.0304(5) Uani d . 1 1 . .
C C12 0.18615(15) -0.3475(4) 0.30397(8) 0.0354(6) Uani d . 1 1 . .
H H12 0.2271 -0.2661 0.3123 0.042 Uiso calc R 1 1 . .
C C13 0.19324(16) -0.5275(4) 0.28375(8) 0.0371(6) Uani d . 1 1 . .
H H13 0.2393 -0.5696 0.2784 0.045 Uiso calc R 1 1 . .
C C14 0.07128(16) -0.5876(4) 0.27859(8) 0.0389(7) Uani d . 1 1 . .
H H14 0.0314 -0.6719 0.2696 0.047 Uiso calc R 1 1 . .
C C15 0.06104(15) -0.4083(4) 0.29873(8) 0.0355(6) Uani d . 1 1 . .
H H15 0.0143 -0.3690 0.3034 0.043 Uiso calc R 1 1 . .
C C16 0.1471(2) -0.8361(4) 0.24863(9) 0.0482(8) Uani d . 1 1 . .
H H16B 0.1080 -0.9330 0.2512 0.072 Uiso calc R 1 1 . .
H H16C 0.1924 -0.9011 0.2587 0.072 Uiso calc R 1 1 . .
H H16A 0.1476 -0.8004 0.2208 0.072 Uiso calc R 1 1 . .
C C17 0.39135(14) 0.5143(4) 0.41939(8) 0.0326(6) Uani d . 1 1 . .
C C18 0.41112(15) 0.3080(4) 0.42251(8) 0.0356(6) Uani d . 1 1 . .
H H18 0.4262 0.2476 0.4474 0.043 Uiso calc R 1 1 . .
C C19 0.40826(14) 0.1920(4) 0.38835(8) 0.0338(6) Uani d . 1 1 . .
H H19 0.4221 0.0504 0.3896 0.041 Uiso calc R 1 1 . .
C C20 0.38529(13) 0.2818(4) 0.35221(7) 0.0285(5) Uani d . 1 1 . .
C C21 0.36631(14) 0.4897(4) 0.34995(8) 0.0313(6) Uani d . 1 1 . .
H H21 0.3515 0.5510 0.3251 0.038 Uiso calc R 1 1 . .
C C22 0.36883(14) 0.6077(4) 0.38385(8) 0.0331(6) Uani d . 1 1 . .
H H22 0.3554 0.7497 0.3827 0.040 Uiso calc R 1 1 . .
C C23 0.30478(16) 1.3508(5) 0.01807(10) 0.0466(8) Uani d . 1 1 . .
H H23A 0.2952 1.2532 -0.0039 0.070 Uiso calc R 1 1 . .
H H23C 0.3167 1.4869 0.0079 0.070 Uiso calc R 1 1 . .
H H23B 0.2624 1.3630 0.0319 0.070 Uiso calc R 1 1 . .
C C24 0.43187(15) 1.3785(4) 0.04490(9) 0.0389(6) Uani d . 1 1 . .
H H24B 0.4532 1.4007 0.0721 0.058 Uiso calc R 1 1 . .
H H24C 0.4250 1.5123 0.0315 0.058 Uiso calc R 1 1 . .
H H24A 0.4635 1.2915 0.0311 0.058 Uiso calc R 1 1 . .
C C25 0.35836(13) 1.0924(4) 0.06437(7) 0.0287(5) Uani d . 1 1 . .
C C26 0.41646(14) 1.0084(4) 0.08882(8) 0.0317(6) Uani d . 1 1 . .
H H26 0.4609 1.0787 0.0912 0.038 Uiso calc R 1 1 . .
C C27 0.41043(14) 0.8274(4) 0.10934(7) 0.0298(5) Uani d . 1 1 . .
H H27 0.4510 0.7751 0.1253 0.036 Uiso calc R 1 1 . .
C C28 0.34625(14) 0.7180(4) 0.10732(7) 0.0296(5) Uani d . 1 1 . .
C C29 0.28885(14) 0.7994(4) 0.08273(8) 0.0351(6) Uani d . 1 1 . .
H H29 0.2446 0.7281 0.0803 0.042 Uiso calc R 1 1 . .
C C30 0.29433(14) 0.9806(4) 0.06174(8) 0.0345(6) Uani d . 1 1 . .
H H30 0.2540 1.0304 0.0452 0.041 Uiso calc R 1 1 . .
C C31 0.33848(14) 0.5268(4) 0.12887(8) 0.0314(6) Uani d . 1 1 . .
H H31 0.2922 0.4675 0.1269 0.038 Uiso calc R 1 1 . .
C C32 0.39066(15) 0.4265(4) 0.15121(8) 0.0327(6) Uani d . 1 1 . .
H H32 0.4371 0.4847 0.1530 0.039 Uiso calc R 1 1 . .
C C33 0.38214(15) 0.2367(4) 0.17282(7) 0.0312(6) Uani d . 1 1 . .
C C34 0.44284(16) 0.1363(4) 0.19169(8) 0.0359(6) Uani d . 1 1 . .
H H34 0.4886 0.1961 0.1908 0.043 Uiso calc R 1 1 . .
C C35 0.43683(17) -0.0466(4) 0.21127(8) 0.0391(7) Uani d . 1 1 . .
H H35 0.4785 -0.1126 0.2237 0.047 Uiso calc R 1 1 . .
C C36 0.31342(17) -0.0411(4) 0.19604(9) 0.0414(7) Uani d . 1 1 . .
H H36 0.2684 -0.1037 0.1978 0.050 Uiso calc R 1 1 . .
C C37 0.31675(16) 0.1414(4) 0.17617(9) 0.0391(6) Uani d . 1 1 . .
H H37 0.2740 0.2045 0.1645 0.047 Uiso calc R 1 1 . .
C C38 0.3673(2) -0.3277(4) 0.23577(9) 0.0507(9) Uani d . 1 1 . .
H H38C 0.3644 -0.2941 0.2635 0.076 Uiso calc R 1 1 . .
H H38B 0.4093 -0.4140 0.2337 0.076 Uiso calc R 1 1 . .
H H38A 0.3243 -0.4035 0.2251 0.076 Uiso calc R 1 1 . .
C C39 0.10720(14) 1.0136(4) 0.06567(8) 0.0315(6) Uani d . 1 1 . .
C C40 0.12965(14) 1.1045(4) 0.10139(8) 0.0324(6) Uani d . 1 1 A .
H H40 0.1430 1.2466 0.1029 0.039 Uiso calc R 1 1 . .
C C41 0.13245(14) 0.9851(4) 0.13503(8) 0.0320(6) Uani d . 1 1 . .
H H41 0.1470 1.0456 0.1600 0.038 Uiso calc R 1 1 A .
C C42 0.11398(13) 0.7763(4) 0.13242(8) 0.0282(5) Uani d . 1 1 A .
C C43 0.09127(14) 0.6893(4) 0.09603(8) 0.0334(6) Uani d . 1 1 . .
H H43 0.0784 0.5469 0.0943 0.040 Uiso calc R 1 1 A .
C C44 0.08723(15) 0.8083(4) 0.06225(8) 0.0353(6) Uani d . 1 1 A .
H H44 0.0711 0.7500 0.0373 0.042 Uiso calc R 1 1 . .

loop_
_atom_site_aniso_label
_atom_site_aniso_U_11
_atom_site_aniso_U_22
_atom_site_aniso_U_33
_atom_site_aniso_U_12
_atom_site_aniso_U_13
_atom_site_aniso_U_23
S1 0.0308(3) 0.0233(3) 0.0340(4) 0.0026(2) 0.0037(3) -0.0017(2)
S2 0.0372(4) 0.0287(3) 0.0351(4) -0.0001(3) 0.0014(3) 0.0070(3)
O8 0.120(7) 0.037(3) 0.031(3) -0.006(4) -0.005(4) 0.005(3)
O9 0.025(4) 0.170(10) 0.084(7) -0.015(5) 0.010(4) 0.071(7)
O10 0.065(6) 0.073(5) 0.046(4) 0.034(4) -0.003(4) 0.017(4)
O8' 0.135(5) 0.039(2) 0.036(2) 0.014(3) 0.030(3) 0.0050(16)
O9' 0.065(3) 0.048(2) 0.044(3) -0.024(2) 0.007(2) 0.0114(18)
O10' 0.027(2) 0.133(5) 0.095(5) -0.007(3) -0.013(2) 0.081(4)
O1 0.0700(17) 0.0481(14) 0.0498(13) 0.0011(12) 0.0087(12) -0.0167(11)
O2 0.117(2) 0.0632(16) 0.0299(12) -0.0117(16) 0.0045(13) 0.0008(11)
O3 0.120(2) 0.0370(12) 0.0332(11) 0.0231(13) 0.0045(13) -0.0002(9)
O4 0.0716(17) 0.0579(14) 0.0557(14) -0.0352(13) 0.0181(12) -0.0154(12)
O5 0.0406(13) 0.0849(18) 0.0732(17) 0.0226(13) -0.0017(12) -0.0396(15)
O6 0.158(3) 0.0651(17) 0.0270(12) 0.0008(18) 0.0034(15) 0.0041(12)
O7 0.0759(17) 0.0416(12) 0.0488(13) 0.0006(11) 0.0133(12) 0.0152(10)
N1 0.0300(12) 0.0328(12) 0.0405(13) -0.0008(9) 0.0020(10) -0.0117(10)
N2 0.0545(15) 0.0242(11) 0.0278(11) -0.0015(10) 0.0024(10) -0.0011(9)
N3 0.0448(15) 0.0451(14) 0.0363(14) -0.0143(12) 0.0102(11) -0.0080(11)
N4 0.0316(12) 0.0329(12) 0.0387(13) 0.0022(9) 0.0026(10) 0.0096(10)
N5 0.0617(17) 0.0256(11) 0.0256(11) 0.0021(11) 0.0028(11) 0.0009(9)
N6 0.0508(16) 0.0431(14) 0.0321(13) 0.0114(12) 0.0114(11) 0.0069(11)
C1 0.0401(16) 0.0323(14) 0.0466(17) 0.0056(12) 0.0058(13) -0.0091(12)
C2 0.0424(17) 0.0389(15) 0.0484(17) -0.0017(13) -0.0019(14) -0.0175(14)
C3 0.0274(13) 0.0276(12) 0.0285(13) -0.0014(10) 0.0054(10) -0.0009(10)
C4 0.0233(13) 0.0376(14) 0.0453(16) -0.0023(11) 0.0003(11) -0.0083(12)
C5 0.0301(14) 0.0354(14) 0.0462(16) -0.0002(11) 0.0058(12) -0.0062(12)
C6 0.0301(13) 0.0247(12) 0.0321(13) -0.0012(10) 0.0072(10) -0.0012(10)
C7 0.0258(13) 0.0320(13) 0.0301(13) -0.0021(10) 0.0021(10) -0.0033(11)
C8 0.0237(13) 0.0341(13) 0.0340(14) 0.0002(10) 0.0029(10) -0.0050(11)
C9 0.0300(13) 0.0282(12) 0.0343(14) 0.0024(10) 0.0060(11) -0.0004(11)
C10 0.0344(14) 0.0280(12) 0.0324(14) 0.0003(11) 0.0054(11) -0.0015(11)
C11 0.0352(14) 0.0280(12) 0.0278(13) -0.0020(11) 0.0033(11) 0.0016(10)
C12 0.0356(15) 0.0274(13) 0.0431(16) -0.0016(11) 0.0046(12) -0.0052(11)
C13 0.0420(16) 0.0325(14) 0.0367(15) 0.0023(12) 0.0036(12) -0.0016(12)
C14 0.0473(17) 0.0336(14) 0.0345(15) -0.0111(13) -0.0002(12) -0.0023(12)
C15 0.0392(15) 0.0370(14) 0.0299(14) -0.0049(12) 0.0024(11) 0.0004(11)
C16 0.081(2) 0.0283(14) 0.0349(16) 0.0015(15) 0.0043(15) -0.0068(12)
C17 0.0319(14) 0.0359(14) 0.0308(14) -0.0062(11) 0.0071(11) -0.0045(11)
C18 0.0368(15) 0.0358(14) 0.0337(14) -0.0048(12) 0.0021(12) 0.0055(12)
C19 0.0336(14) 0.0279(13) 0.0389(15) 0.0003(11) 0.0005(11) 0.0041(11)
C20 0.0249(12) 0.0281(12) 0.0331(13) -0.0006(10) 0.0062(10) -0.0010(10)
C21 0.0328(14) 0.0277(12) 0.0329(14) -0.0011(11) 0.0014(11) 0.0024(11)
C22 0.0337(14) 0.0285(13) 0.0378(15) -0.0012(11) 0.0068(11) -0.0026(11)
C23 0.0427(18) 0.0420(16) 0.0532(19) 0.0034(13) -0.0023(14) 0.0195(14)
C24 0.0399(16) 0.0344(14) 0.0424(16) -0.0011(12) 0.0054(13) 0.0073(12)
C25 0.0291(13) 0.0276(12) 0.0294(13) 0.0047(10) 0.0037(10) 0.0014(10)
C26 0.0283(13) 0.0297(13) 0.0364(14) 0.0004(10) 0.0016(11) 0.0016(11)
C27 0.0262(13) 0.0308(13) 0.0318(13) 0.0064(10) 0.0003(10) 0.0012(11)
C28 0.0320(14) 0.0260(12) 0.0309(13) 0.0024(10) 0.0046(11) 0.0019(10)
C29 0.0265(13) 0.0361(14) 0.0418(15) 0.0003(11) 0.0007(11) 0.0070(12)
C30 0.0252(13) 0.0381(14) 0.0385(15) 0.0045(11) -0.0028(11) 0.0088(12)
C31 0.0297(14) 0.0290(13) 0.0356(14) 0.0025(10) 0.0041(11) 0.0010(11)
C32 0.0359(15) 0.0295(13) 0.0331(14) 0.0023(11) 0.0053(11) 0.0023(11)
C33 0.0408(15) 0.0278(12) 0.0248(12) 0.0024(11) 0.0033(11) 0.0011(10)
C34 0.0414(16) 0.0346(14) 0.0313(14) 0.0054(12) 0.0021(12) 0.0046(11)
C35 0.0517(18) 0.0339(14) 0.0309(14) 0.0076(13) 0.0023(13) 0.0020(12)
C36 0.0460(17) 0.0357(15) 0.0414(16) -0.0033(13) 0.0013(13) 0.0040(13)
C37 0.0417(16) 0.0344(14) 0.0408(16) -0.0002(12) 0.0029(13) 0.0052(12)
C38 0.089(3) 0.0282(14) 0.0342(16) -0.0011(15) 0.0041(16) 0.0071(12)
C39 0.0306(14) 0.0339(13) 0.0308(13) 0.0078(11) 0.0074(11) 0.0047(11)
C40 0.0372(15) 0.0249(12) 0.0356(14) 0.0021(11) 0.0058(11) 0.0010(11)
C41 0.0365(15) 0.0277(13) 0.0309(13) 0.0025(11) 0.0004(11) 0.0012(10)
C42 0.0229(12) 0.0266(12) 0.0348(13) 0.0037(10) 0.0027(10) 0.0024(10)
C43 0.0314(14) 0.0268(12) 0.0406(15) -0.0009(11) -0.0012(11) -0.0024(11)
C44 0.0374(15) 0.0367(14) 0.0306(14) 0.0057(12) -0.0002(11) -0.0047(11)

loop_
_atom_type_symbol
_atom_type_description
_atom_type_scat_dispersion_real
_atom_type_scat_dispersion_imag
_atom_type_scat_source
C C 0.0033 0.0016 'International Tables Vol C Tables 4.2.6.8 and 6.1.1.4'
H H 0.0000 0.0000 'International Tables Vol C Tables 4.2.6.8 and 6.1.1.4'
N N 0.0061 0.0033 'International Tables Vol C Tables 4.2.6.8 and 6.1.1.4'
O O 0.0106 0.0060 'International Tables Vol C Tables 4.2.6.8 and 6.1.1.4'
S S 0.1246 0.1234 'International Tables Vol C Tables 4.2.6.8 and 6.1.1.4'

loop_
_geom_angle_atom_site_label_1
_geom_angle_atom_site_label_2
_geom_angle_atom_site_label_3
_geom_angle
O4 S1 O5 113.13(17)
O4 S1 O3 113.31(17)
O5 S1 O3 113.42(17)
O4 S1 C20 104.38(13)
O5 S1 C20 105.70(13)
O3 S1 C20 105.87(12)
O9 S2 O10' 135.7(5)
O9 S2 O9' 34.6(5)
O10' S2 O9' 113.6(4)
O9 S2 O8' 75.0(6)
O10' S2 O8' 117.6(4)
O9' S2 O8' 109.5(3)
O9 S2 O8 119.2(6)
O10' S2 O8 71.0(4)
O9' S2 O8 147.7(3)
O8' S2 O8 49.1(4)
O9 S2 O10 112.2(7)
O10' S2 O10 35.9(3)
O9' S2 O10 81.2(5)
O8' S2 O10 148.7(4)
O8 S2 O10 106.6(5)
O9 S2 C42 110.8(4)
O10' S2 C42 106.8(2)
O9' S2 C42 104.1(2)
O8' S2 C42 103.90(18)
O8 S2 C42 104.8(3)
O10 S2 C42 101.6(3)
C3 N1 C1 121.2(2)
C3 N1 C2 120.5(2)
C1 N1 C2 118.0(2)
C13 N2 C14 119.8(2)
C13 N2 C16 119.4(3)
C14 N2 C16 120.8(3)
O2 N3 O1 123.7(3)
O2 N3 C17 118.1(3)
O1 N3 C17 118.2(3)
C25 N4 C23 120.3(2)
C25 N4 C24 120.7(2)
C23 N4 C24 117.9(2)
C35 N5 C36 120.2(2)
C35 N5 C38 120.0(3)
C36 N5 C38 119.7(3)
O6 N6 O7 123.3(3)
O6 N6 C39 118.2(3)
O7 N6 C39 118.5(3)
N1 C1 H1A 109.5
N1 C1 H1C 109.5
H1A C1 H1C 109.5
N1 C1 H1B 109.5
H1A C1 H1B 109.5
H1C C1 H1B 109.5
N1 C2 H2B 109.5
N1 C2 H2C 109.5
H2B C2 H2C 109.5
N1 C2 H2A 109.5
H2B C2 H2A 109.5
H2C C2 H2A 109.5
N1 C3 C4 121.7(2)
N1 C3 C8 121.6(2)
C4 C3 C8 116.7(2)
C5 C4 C3 121.3(3)
C5 C4 H4 119.4
C3 C4 H4 119.4
C4 C5 C6 122.1(3)
C4 C5 H5 118.9
C6 C5 H5 118.9
C5 C6 C7 116.5(2)
C5 C6 C9 120.1(2)
C7 C6 C9 123.4(2)
C8 C7 C6 122.0(2)
C8 C7 H7 119.0
C6 C7 H7 119.0
C7 C8 C3 121.3(2)
C7 C8 H8 119.4
C3 C8 H8 119.4
C10 C9 C6 126.5(2)
C10 C9 H9 116.8
C6 C9 H9 116.8
C9 C10 C11 124.7(2)
C9 C10 H10 117.7
C11 C10 H10 117.7
C12 C11 C15 116.7(2)
C12 C11 C10 123.9(2)
C15 C11 C10 119.4(2)
C13 C12 C11 120.5(3)
C13 C12 H12 119.7
C11 C12 H12 119.7
N2 C13 C12 121.6(3)
N2 C13 H13 119.2
C12 C13 H13 119.2
N2 C14 C15 121.1(3)
N2 C14 H14 119.4
C15 C14 H14 119.4
C14 C15 C11 120.3(3)
C14 C15 H15 119.9
C11 C15 H15 119.9
N2 C16 H16B 109.5
N2 C16 H16C 109.5
H16B C16 H16C 109.5
N2 C16 H16A 109.5
H16B C16 H16A 109.5
H16C C16 H16A 109.5
C22 C17 C18 122.8(2)
C22 C17 N3 118.3(3)
C18 C17 N3 119.0(3)
C17 C18 C19 118.2(3)
C17 C18 H18 120.9
C19 C18 H18 120.9
C18 C19 C20 120.3(2)
C18 C19 H19 119.9
C20 C19 H19 119.9
C21 C20 C19 120.3(2)
C21 C20 S1 120.0(2)
C19 C20 S1 119.6(2)
C22 C21 C20 120.1(3)
C22 C21 H21 119.9
C20 C21 H21 119.9
C17 C22 C21 118.4(3)
C17 C22 H22 120.8
C21 C22 H22 120.8
N4 C23 H23A 109.5
N4 C23 H23C 109.5
H23A C23 H23C 109.5
N4 C23 H23B 109.5
H23A C23 H23B 109.5
H23C C23 H23B 109.5
N4 C24 H24B 109.5
N4 C24 H24C 109.5
H24B C24 H24C 109.5
N4 C24 H24A 109.5
H24B C24 H24A 109.5
H24C C24 H24A 109.5
N4 C25 C30 121.7(2)
N4 C25 C26 121.7(2)
C30 C25 C26 116.6(2)
C27 C26 C25 121.6(2)
C27 C26 H26 119.2
C25 C26 H26 119.2
C26 C27 C28 121.8(2)
C26 C27 H27 119.1
C28 C27 H27 119.1
C29 C28 C27 116.6(2)
C29 C28 C31 120.5(2)
C27 C28 C31 122.8(2)
C30 C29 C28 122.1(3)
C30 C29 H29 119.0
C28 C29 H29 119.0
C29 C30 C25 121.2(2)
C29 C30 H30 119.4
C25 C30 H30 119.4
C32 C31 C28 126.0(3)
C32 C31 H31 117.0
C28 C31 H31 117.0
C31 C32 C33 125.5(3)
C31 C32 H32 117.3
C33 C32 H32 117.3
C37 C33 C34 116.2(2)
C37 C33 C32 124.5(3)
C34 C33 C32 119.3(3)
C35 C34 C33 120.8(3)
C35 C34 H34 119.6
C33 C34 H34 119.6
N5 C35 C34 120.9(3)
N5 C35 H35 119.6
C34 C35 H35 119.6
N5 C36 C37 121.1(3)
N5 C36 H36 119.5
C37 C36 H36 119.5
C36 C37 C33 120.9(3)
C36 C37 H37 119.5
C33 C37 H37 119.5
N5 C38 H38C 109.5
N5 C38 H38B 109.5
H38C C38 H38B 109.5
N5 C38 H38A 109.5
H38C C38 H38A 109.5
H38B C38 H38A 109.5
C40 C39 C44 122.5(2)
C40 C39 N6 118.4(2)
C44 C39 N6 119.1(2)
C39 C40 C41 118.7(2)
C39 C40 H40 120.6
C41 C40 H40 120.6
C40 C41 C42 120.1(3)
C40 C41 H41 120.0
C42 C41 H41 120.0
C43 C42 C41 119.9(2)
C43 C42 S2 120.4(2)
C41 C42 S2 119.7(2)
C44 C43 C42 120.5(2)
C44 C43 H43 119.8
C42 C43 H43 119.8
C39 C44 C43 118.4(3)
C39 C44 H44 120.8
C43 C44 H44 120.8

loop_
_geom_bond_atom_site_label_1
_geom_bond_atom_site_label_2
_geom_bond_distance
S1 O4 1.430(2)
S1 O5 1.430(2)
S1 O3 1.431(2)
S1 C20 1.786(3)
S2 O9 1.389(5)
S2 O10' 1.395(4)
S2 O9' 1.440(3)
S2 O8' 1.442(3)
S2 O8 1.443(5)
S2 O10 1.443(5)
S2 C42 1.789(3)
O1 N3 1.225(3)
O2 N3 1.215(3)
O6 N6 1.207(3)
O7 N6 1.220(3)
N1 C3 1.364(3)
N1 C1 1.440(3)
N1 C2 1.446(3)
N2 C13 1.341(4)
N2 C14 1.345(4)
N2 C16 1.476(3)
N3 C17 1.473(3)
N4 C25 1.369(3)
N4 C23 1.440(3)
N4 C24 1.448(3)
N5 C35 1.343(4)
N5 C36 1.345(4)
N5 C38 1.480(3)
N6 C39 1.473(3)
C1 H1A 0.9800
C1 H1C 0.9800
C1 H1B 0.9800
C2 H2B 0.9800
C2 H2C 0.9800
C2 H2A 0.9800
C3 C4 1.404(3)
C3 C8 1.410(3)
C4 C5 1.376(4)
C4 H4 0.9500
C5 C6 1.397(4)
C5 H5 0.9500
C6 C7 1.398(3)
C6 C9 1.454(3)
C7 C8 1.375(3)
C7 H7 0.9500
C8 H8 0.9500
C9 C10 1.339(4)
C9 H9 0.9500
C10 C11 1.452(3)
C10 H10 0.9500
C11 C12 1.394(4)
C11 C15 1.405(4)
C12 C13 1.366(4)
C12 H12 0.9500
C13 H13 0.9500
C14 C15 1.372(4)
C14 H14 0.9500
C15 H15 0.9500
C16 H16B 0.9800
C16 H16C 0.9800
C16 H16A 0.9800
C17 C22 1.379(4)
C17 C18 1.383(4)
C18 C19 1.383(4)
C18 H18 0.9500
C19 C20 1.388(4)
C19 H19 0.9500
C20 C21 1.387(3)
C21 C22 1.384(4)
C21 H21 0.9500
C22 H22 0.9500
C23 H23A 0.9800
C23 H23C 0.9800
C23 H23B 0.9800
C24 H24B 0.9800
C24 H24C 0.9800
C24 H24A 0.9800
C25 C30 1.402(4)
C25 C26 1.408(3)
C26 C27 1.374(3)
C26 H26 0.9500
C27 C28 1.398(4)
C27 H27 0.9500
C28 C29 1.395(4)
C28 C31 1.453(3)
C29 C30 1.382(4)
C29 H29 0.9500
C30 H30 0.9500
C31 C32 1.341(4)
C31 H31 0.9500
C32 C33 1.449(3)
C32 H32 0.9500
C33 C37 1.397(4)
C33 C34 1.406(4)
C34 C35 1.368(4)
C34 H34 0.9500
C35 H35 0.9500
C36 C37 1.365(4)
C36 H36 0.9500
C37 H37 0.9500
C38 H38C 0.9800
C38 H38B 0.9800
C38 H38A 0.9800
C39 C40 1.377(4)
C39 C44 1.378(4)
C40 C41 1.381(4)
C40 H40 0.9500
C41 C42 1.392(3)
C41 H41 0.9500
C42 C43 1.387(4)
C43 C44 1.382(4)
C43 H43 0.9500
C44 H44 0.9500

loop_
_geom_torsion_atom_site_label_1
_geom_torsion_atom_site_label_2
_geom_torsion_atom_site_label_3
_geom_torsion_atom_site_label_4
_geom_torsion
C1 N1 C3 C4 -179.6(3)
C2 N1 C3 C4 -6.0(4)
C1 N1 C3 C8 1.1(4)
C2 N1 C3 C8 174.7(3)
N1 C3 C4 C5 -176.7(3)
C8 C3 C4 C5 2.7(4)
C3 C4 C5 C6 -1.5(4)
C4 C5 C6 C7 -0.5(4)
C4 C5 C6 C9 179.5(3)
C5 C6 C7 C8 1.3(4)
C9 C6 C7 C8 -178.7(2)
C6 C7 C8 C3 0.0(4)
N1 C3 C8 C7 177.4(2)
C4 C3 C8 C7 -1.9(4)
C5 C6 C9 C10 174.7(3)
C7 C6 C9 C10 -5.3(4)
C6 C9 C10 C11 -179.7(2)
C9 C10 C11 C12 -9.8(4)
C9 C10 C11 C15 170.2(3)
C15 C11 C12 C13 -1.2(4)
C10 C11 C12 C13 178.9(2)
C14 N2 C13 C12 0.4(4)
C16 N2 C13 C12 178.2(2)
C11 C12 C13 N2 0.4(4)
C13 N2 C14 C15 -0.4(4)
C16 N2 C14 C15 -178.1(2)
N2 C14 C15 C11 -0.5(4)
C12 C11 C15 C14 1.2(4)
C10 C11 C15 C14 -178.8(2)
O2 N3 C17 C22 -179.7(3)
O1 N3 C17 C22 -1.5(4)
O2 N3 C17 C18 0.0(4)
O1 N3 C17 C18 178.1(3)
C22 C17 C18 C19 0.3(4)
N3 C17 C18 C19 -179.4(2)
C17 C18 C19 C20 -0.7(4)
C18 C19 C20 C21 1.2(4)
C18 C19 C20 S1 -177.6(2)
O4 S1 C20 C21 -116.7(2)
O5 S1 C20 C21 123.7(2)
O3 S1 C20 C21 3.1(3)
O4 S1 C20 C19 62.1(3)
O5 S1 C20 C19 -57.5(3)
O3 S1 C20 C19 -178.1(2)
C19 C20 C21 C22 -1.3(4)
S1 C20 C21 C22 177.5(2)
C18 C17 C22 C21 -0.3(4)
N3 C17 C22 C21 179.4(2)
C20 C21 C22 C17 0.8(4)
C23 N4 C25 C30 -5.9(4)
C24 N4 C25 C30 -173.8(3)
C23 N4 C25 C26 175.8(3)
C24 N4 C25 C26 7.8(4)
N4 C25 C26 C27 177.8(2)
C30 C25 C26 C27 -0.6(4)
C25 C26 C27 C28 -0.6(4)
C26 C27 C28 C29 1.3(4)
C26 C27 C28 C31 -179.7(2)
C27 C28 C29 C30 -0.9(4)
C31 C28 C29 C30 -179.9(2)
C28 C29 C30 C25 -0.3(4)
N4 C25 C30 C29 -177.4(2)
C26 C25 C30 C29 1.1(4)
C29 C28 C31 C32 175.3(3)
C27 C28 C31 C32 -3.6(4)
C28 C31 C32 C33 179.5(2)
C31 C32 C33 C37 -6.0(4)
C31 C32 C33 C34 173.2(3)
C37 C33 C34 C35 1.4(4)
C32 C33 C34 C35 -177.9(2)
C36 N5 C35 C34 -0.6(4)
C38 N5 C35 C34 -177.8(2)
C33 C34 C35 N5 -0.4(4)
C35 N5 C36 C37 0.6(4)
C38 N5 C36 C37 177.8(3)
N5 C36 C37 C33 0.4(4)
C34 C33 C37 C36 -1.4(4)
C32 C33 C37 C36 177.9(3)
O6 N6 C39 C40 -179.0(3)
O7 N6 C39 C40 0.0(4)
O6 N6 C39 C44 -0.4(4)
O7 N6 C39 C44 178.7(3)
C44 C39 C40 C41 0.2(4)
N6 C39 C40 C41 178.8(2)
C39 C40 C41 C42 1.1(4)
C40 C41 C42 C43 -1.4(4)
C40 C41 C42 S2 177.7(2)
O9 S2 C42 C43 -56.2(7)
O10' S2 C42 C43 99.9(4)
O9' S2 C42 C43 -20.6(3)
O8' S2 C42 C43 -135.1(4)
O8 S2 C42 C43 174.1(5)
O10 S2 C42 C43 63.2(5)
O9 S2 C42 C41 124.7(7)
O10' S2 C42 C41 -79.2(4)
O9' S2 C42 C41 160.3(3)
O8' S2 C42 C41 45.8(4)
O8 S2 C42 C41 -5.0(5)
O10 S2 C42 C41 -115.9(5)
C41 C42 C43 C44 0.4(4)
S2 C42 C43 C44 -178.7(2)
C40 C39 C44 C43 -1.2(4)
N6 C39 C44 C43 -179.8(2)
C42 C43 C44 C39 0.9(4)
